data_7229586
loop_
_publ_author_name
'Patil, Komal M.'
'Telfer, Shane'
'Moratti, Stephen'
'Qazvini, Omid T.'
'Hanton, Lyall R.'

_publ_section_title
;
 A Non-Interpenetrated Cu-based MOF Constructed from a Rediscovered
 Tetrahedral Ligand
;
_journal_name_full CrystEngComm
_journal_paper_doi 10.1039/C7CE01818E
_journal_year 2017
_chemical_formula_moiety C19H15CuO5(CH2Cl2)7
_chemical_formula_sum 'C26 H29 Cl14 Cu O5'
_chemical_formula_weight 981.40
_space_group_crystal_system orthorhombic
_space_group_IT_number 66
_space_group_name_Hall '-C 2 2c'
_space_group_name_H-M_alt 'C c c m'
_symmetry_space_group_name_Hall '-C 2 2c'
_symmetry_space_group_name_H-M 'C c c m'
_atom_sites_solution_hydrogens geom
_audit_creation_method SHELXL-2014/7
_audit_update_record
;
2017-07-31 deposited with the CCDC.
2017-11-17 downloaded from the CCDC.
;
_cell_angle_alpha 90
_cell_angle_beta 90
_cell_angle_gamma 90
_cell_formula_units_Z 8
_cell_length_a 19.302(5)
_cell_length_b 21.805(4)
_cell_length_c 26.364(4)
_cell_measurement_reflns_used 2219
_cell_measurement_temperature 100(2)
_cell_measurement_theta_max 38.4130
_cell_measurement_theta_min 3.4730
_cell_volume 11096(4)
_computing_cell_refinement
;
CrysAlisPro, Agilent Technologies,
Version 1.171.36.20 (release 27-06-2012 CrysAlis171 .NET)
(compiled Jul 11 2012,15:38:31)
;
_computing_data_collection
;
CrysAlisPro, Agilent Technologies,
Version 1.171.36.20 (release 27-06-2012 CrysAlis171 .NET)
(compiled Jul 11 2012,15:38:31)
;
_computing_data_reduction
;
CrysAlisPro, Agilent Technologies,
Version 1.171.36.20 (release 27-06-2012 CrysAlis171 .NET)
(compiled Jul 11 2012,15:38:31)
;
_computing_molecular_graphics 'Bruker SHELXTL'
_computing_publication_material 'Bruker SHELXTL'
_computing_structure_refinement 'SHELXL-2014/7 (Sheldrick, 2014)'
_computing_structure_solution 'SHELXL-T (Sheldrick, 2014)'
_diffrn_ambient_environment N2
_diffrn_ambient_temperature 100(2)
_diffrn_detector 'CCD plate'
_diffrn_detector_area_resol_mean 5.1725
_diffrn_detector_type Atlas
_diffrn_measured_fraction_theta_full 0.811
_diffrn_measured_fraction_theta_max 0.811
_diffrn_measurement_device 'four-circle diffractometer'
_diffrn_measurement_device_type 'SuperNova, Dual, Cu at zero, Atlas'
_diffrn_measurement_method '\w scans'
_diffrn_radiation_monochromator mirror
_diffrn_radiation_probe x-ray
_diffrn_radiation_type 'Cu K\a'
_diffrn_radiation_wavelength 1.54184
_diffrn_reflns_av_R_equivalents 0.0551
_diffrn_reflns_av_unetI/netI 0.1270
_diffrn_reflns_Laue_measured_fraction_full 0.811
_diffrn_reflns_Laue_measured_fraction_max 0.811
_diffrn_reflns_limit_h_max 14
_diffrn_reflns_limit_h_min -19
_diffrn_reflns_limit_k_max 18
_diffrn_reflns_limit_k_min -22
_diffrn_reflns_limit_l_max 22
_diffrn_reflns_limit_l_min -21
_diffrn_reflns_number 9509
_diffrn_reflns_point_group_measured_fraction_full 0.811
_diffrn_reflns_point_group_measured_fraction_max 0.811
_diffrn_reflns_theta_full 52.644
_diffrn_reflns_theta_max 52.644
_diffrn_reflns_theta_min 3.487
_diffrn_source 'micro-focus sealed X-ray tube'
_diffrn_source_type 'SuperNova (Cu) X-ray Source'
_exptl_absorpt_coefficient_mu 6.972
_exptl_absorpt_correction_T_max 0.930
_exptl_absorpt_correction_T_min 0.891
_exptl_absorpt_correction_type gaussian
_exptl_absorpt_process_details
;
CrysAlisPro 1.171.38.41 (Rigaku Oxford Diffraction, 2015)
Numerical absorption correction based on gaussian integration over
            a multifaceted crystal model
Empirical absorption correction using spherical harmonics,
 implemented in SCALE3 ABSPACK scaling algorithm.
;
_exptl_crystal_colour green
_exptl_crystal_density_diffrn 1.175
_exptl_crystal_density_method 'not measured'
_exptl_crystal_description block
_exptl_crystal_F_000 1576
_exptl_crystal_size_max 0.273
_exptl_crystal_size_mid 0.189
_exptl_crystal_size_min 0.171
_platon_squeeze_details
;
The PLATON SQUEEZE procedure was used to treat regions of diffuse
solvent which could not be sensibly modelled in terms of atomic
sites. Their contribution to the diffraction pattern was removed
and modified F(obs)**2 written to a new HKL file. 
Total electron count is 2468 electrons in a total void volume of 8791 \%A^3^.
The number of electrons thus located are included in the
formula, formula weight, calculated density, mu and F(000).
This residual electron density was assigned to 7 molecules of CH2Cl2 per Cu(II)
cation
[2468/8 = 308.5 e per asymmetric unit; CH2Cl2 = 42 e]
;
_refine_diff_density_max 0.385
_refine_diff_density_min -0.795
_refine_diff_density_rms 0.065
_refine_ls_extinction_method none
_refine_ls_goodness_of_fit_ref 0.857
_refine_ls_hydrogen_treatment constr
_refine_ls_matrix_type full
_refine_ls_number_parameters 106
_refine_ls_number_reflns 2655
_refine_ls_number_restraints 1
_refine_ls_restrained_S_all 0.867
_refine_ls_R_factor_all 0.2219
_refine_ls_R_factor_gt 0.1329
_refine_ls_shift/su_max 0.000
_refine_ls_shift/su_mean 0.000
_refine_ls_structure_factor_coef Fsqd
_refine_ls_weighting_details 'w=1/[\s^2^(Fo^2^)+(0.1919P)^2^] where P=(Fo^2^+2Fc^2^)/3'
_refine_ls_weighting_scheme calc
_refine_ls_wR_factor_gt 0.3213
_refine_ls_wR_factor_ref 0.3615
_reflns_Friedel_coverage 0.000
_reflns_number_gt 701
_reflns_number_total 2655
_reflns_threshold_expression 'I > 2\s(I)'
_cod_data_source_file c7ce01818e2.cif
_cod_data_source_block UOF-1E
_cod_database_code 7229586
_shelx_shelxl_version_number 2014/7
_shelx_space_group_comment
;
The symmetry employed for this shelxl refinement is uniquely defined
by the following loop, which should always be used as a source of
symmetry information in preference to the above space-group names.
They are only intended as comments.
;
_platon_squeeze_void_probe_radius 1.20

loop_
_space_group_symop_operation_xyz
'x, y, z'
'-x, -y, z'
'-x, y, -z+1/2'
'x, -y, -z+1/2'
'x+1/2, y+1/2, z'
'-x+1/2, -y+1/2, z'
'-x+1/2, y+1/2, -z+1/2'
'x+1/2, -y+1/2, -z+1/2'
'-x, -y, -z'
'x, y, -z'
'x, -y, z-1/2'
'-x, y, z-1/2'
'-x+1/2, -y+1/2, -z'
'x+1/2, y+1/2, -z'
'x+1/2, -y+1/2, z-1/2'
'-x+1/2, y+1/2, z-1/2'

loop_
_atom_site_label
_atom_site_type_symbol
_atom_site_fract_x
_atom_site_fract_y
_atom_site_fract_z
_atom_site_U_iso_or_equiv
_atom_site_adp_type
_atom_site_occupancy
_atom_site_site_symmetry_order
_atom_site_calc_flag
_atom_site_refinement_flags_posn
_atom_site_refinement_flags_adp
_atom_site_refinement_flags_occupancy
C1 C 0.1995(7) 0.3099(6) -0.0660(5) 0.172(5) Uani 1 1 d . . .
C2 C 0.1516(7) 0.3481(6) -0.1083(3) 0.216(6) Uani 1 1 d G . .
C3 C 0.0877(7) 0.3334(4) -0.1294(5) 0.333(9) Uani 1 1 d G . .
H3 H 0.0636 0.2991 -0.1181 0.400 Uiso 1 1 calc R U .
C4 C 0.0599(4) 0.3700(6) -0.1675(5) 0.424(12) Uani 1 1 d G . .
H4 H 0.0171 0.3602 -0.1816 0.509 Uiso 1 1 calc R U .
C5 C 0.0959(7) 0.4213(5) -0.1844(3) 0.200(5) Uani 1 1 d DG . .
C6 C 0.1598(7) 0.4359(4) -0.1633(5) 0.387(11) Uani 1 1 d G . .
H6 H 0.1839 0.4702 -0.1746 0.465 Uiso 1 1 calc R U .
C7 C 0.1876(4) 0.3994(7) -0.1253(5) 0.308(7) Uani 1 1 d G . .
H7 H 0.2304 0.4092 -0.1111 0.369 Uiso 1 1 calc R U .
C8 C 0.0466(5) 0.4586(4) -0.2161(5) 0.154(4) Uani 1 1 d D . .
C9 C 0.0000 0.4176(6) -0.2500 0.173(5) Uani 1 2 d S T P
H9A H 0.0287 0.3915 -0.2711 0.207 Uiso 0.5 1 calc R U P
H9B H -0.0287 0.3915 -0.2289 0.207 Uiso 0.5 1 calc R U P
C10 C 0.0000 0.5000 -0.1877(5) 0.172(5) Uani 1 2 d S T P
H10A H 0.0286 0.5253 -0.1658 0.206 Uiso 0.5 1 calc R U P
H10B H -0.0286 0.4747 -0.1658 0.206 Uiso 0.5 1 calc R U P
C11 C 0.0915(6) 0.5000 -0.2500 0.160(5) Uani 1 2 d S T P
H11A H 0.1211 0.4747 -0.2711 0.192 Uiso 0.5 1 calc R U P
H11B H 0.1211 0.5253 -0.2289 0.192 Uiso 0.5 1 calc R U P
O1 O 0.1577(4) 0.2618(3) -0.0486(3) 0.198(3) Uani 1 1 d . . .
O2 O 0.2498(4) 0.1672(3) 0.0476(3) 0.192(3) Uani 1 1 d . . .
O3 O 0.1020(5) 0.1499(5) 0.0000 0.311(5) Uani 1 2 d S T P
Cu1 Cu 0.19860(13) 0.21310(9) 0.0000 0.2012(18) Uani 1 2 d S T P

loop_
_atom_site_aniso_label
_atom_site_aniso_U_11
_atom_site_aniso_U_22
_atom_site_aniso_U_33
_atom_site_aniso_U_23
_atom_site_aniso_U_13
_atom_site_aniso_U_12
C1 0.177(13) 0.208(11) 0.130(13) -0.051(10) -0.028(10) -0.011(10)
C2 0.276(17) 0.214(11) 0.159(12) 0.091(9) -0.025(12) 0.059(10)
C3 0.320(17) 0.371(18) 0.31(2) 0.112(15) -0.153(14) -0.094(16)
C4 0.52(2) 0.47(3) 0.28(2) 0.196(18) -0.177(17) 0.10(2)
C5 0.234(14) 0.177(8) 0.189(13) 0.042(8) -0.018(12) 0.047(9)
C6 0.31(2) 0.53(3) 0.32(2) 0.243(19) -0.060(15) -0.014(18)
C7 0.393(17) 0.268(13) 0.262(19) 0.115(11) -0.079(14) 0.038(15)
C8 0.152(9) 0.145(8) 0.164(13) -0.004(7) 0.010(9) 0.035(7)
C9 0.252(16) 0.206(12) 0.060(11) 0.000 -0.021(10) 0.000
C10 0.142(12) 0.155(10) 0.219(17) 0.000 0.000 -0.029(10)
C11 0.205(14) 0.228(12) 0.047(11) 0.010(9) 0.000 0.000
O1 0.221(8) 0.211(5) 0.162(6) 0.018(5) -0.042(5) 0.010(6)
O2 0.204(7) 0.202(5) 0.171(6) -0.006(5) -0.058(5) -0.049(6)
O3 0.304(10) 0.372(11) 0.258(12) 0.000 0.000 -0.211(10)
Cu1 0.320(4) 0.205(2) 0.079(3) 0.000 0.000 0.0344(19)

loop_
_atom_type_symbol
_atom_type_description
_atom_type_scat_dispersion_real
_atom_type_scat_dispersion_imag
_atom_type_scat_source
C C 0.0181 0.0091 'International Tables Vol C Tables 4.2.6.8 and 6.1.1.4'
H H 0.0000 0.0000 'International Tables Vol C Tables 4.2.6.8 and 6.1.1.4'
O O 0.0492 0.0322 'International Tables Vol C Tables 4.2.6.8 and 6.1.1.4'
Cu Cu -1.9646 0.5888 'International Tables Vol C Tables 4.2.6.8 and 6.1.1.4'

loop_
_geom_angle_atom_site_label_1
_geom_angle_atom_site_label_2
_geom_angle_atom_site_label_3
_geom_angle
_geom_angle_site_symmetry_1
_geom_angle_site_symmetry_3
O2 C1 O1 130.4(15) 13 .
O2 C1 C2 121.0(13) 13 .
O1 C1 C2 105.8(10) . .
C3 C2 C7 120.0 . .
C3 C2 C1 130.1(12) . .
C7 C2 C1 109.8(12) . .
C4 C3 C2 120.0 . .
C4 C3 H3 120.0 . .
C2 C3 H3 120.0 . .
C5 C4 C3 120.0 . .
C5 C4 H4 120.0 . .
C3 C4 H4 120.0 . .
C4 C5 C6 120.0 . .
C4 C5 C8 107.3(11) . .
C6 C5 C8 131.2(11) . .
C7 C6 C5 120.0 . .
C7 C6 H6 120.0 . .
C5 C6 H6 120.0 . .
C6 C7 C2 120.0 . .
C6 C7 H7 120.0 . .
C2 C7 H7 120.0 . .
C10 C8 C5 115.8(10) . .
C10 C8 C11 106.2(7) . .
C5 C8 C11 106.5(8) . .
C10 C8 C9 106.9(8) . .
C5 C8 C9 112.0(8) . .
C11 C8 C9 109.2(9) . .
C8 C9 C8 109.6(12) 3_554 .
C8 C9 H9A 109.7 3_554 .
C8 C9 H9A 109.7 . .
C8 C9 H9B 109.7 3_554 .
C8 C9 H9B 109.7 . .
H9A C9 H9B 108.2 . .
C8 C10 C8 119.1(14) . 2_565
C8 C10 H10A 107.5 . .
C8 C10 H10A 107.5 2_565 .
C8 C10 H10B 107.5 . .
C8 C10 H10B 107.5 2_565 .
H10A C10 H10B 107.0 . .
C8 C11 C8 111.4(12) . 4_564
C8 C11 H11A 109.4 . .
C8 C11 H11A 109.4 4_564 .
C8 C11 H11B 109.4 . .
C8 C11 H11B 109.4 4_564 .
H11A C11 H11B 108.0 . .
C1 O1 Cu1 114.4(8) . .
C1 O2 Cu1 118.4(10) 13 .
O1 Cu1 O1 88.2(4) . 10
O1 Cu1 O2 173.7(3) . .
O1 Cu1 O2 93.8(3) 10 .
O1 Cu1 O2 93.8(3) . 10
O1 Cu1 O2 173.7(3) 10 10
O2 Cu1 O2 83.5(4) . 10
O1 Cu1 O3 89.9(4) . .
O1 Cu1 O3 89.9(4) 10 .
O2 Cu1 O3 96.1(3) . .
O2 Cu1 O3 96.1(3) 10 .
O1 Cu1 Cu1 88.3(3) . 13
O1 Cu1 Cu1 88.3(3) 10 13
O2 Cu1 Cu1 85.8(2) . 13
O2 Cu1 Cu1 85.8(2) 10 13
O3 Cu1 Cu1 177.4(3) . 13

loop_
_geom_bond_atom_site_label_1
_geom_bond_atom_site_label_2
_geom_bond_distance
_geom_bond_site_symmetry_2
C1 O2 1.201(9) 13
C1 O1 1.401(12) .
C1 C2 1.671(14) .
C2 C3 1.3900 .
C2 C7 1.3900 .
C3 C4 1.3900 .
C3 H3 0.9300 .
C4 C5 1.3900 .
C4 H4 0.9300 .
C5 C6 1.3900 .
C5 C8 1.505(10) .
C6 C7 1.3900 .
C6 H6 0.9300 .
C7 H7 0.9300 .
C8 C10 1.478(11) .
C8 C11 1.538(10) .
C8 C9 1.553(10) .
C9 C8 1.552(10) 3_554
C9 H9A 0.9700 .
C9 H9B 0.9700 .
C10 C8 1.478(11) 2_565
C10 H10A 0.9700 .
C10 H10B 0.9700 .
C11 C8 1.538(10) 4_564
C11 H11A 0.9700 .
C11 H11B 0.9700 .
O1 Cu1 1.842(7) .
O2 C1 1.201(9) 13
O2 Cu1 1.884(7) .
O3 Cu1 2.318(7) .
Cu1 O1 1.842(7) 10
Cu1 O2 1.884(7) 10
Cu1 Cu1 2.555(4) 13

loop_
_platon_squeeze_void_nr
_platon_squeeze_void_average_x
_platon_squeeze_void_average_y
_platon_squeeze_void_average_z
_platon_squeeze_void_volume
_platon_squeeze_void_count_electrons
_platon_squeeze_void_content
1 -0.011 0.002 -0.006 8791 2468 ' '
